data_7110955
loop_
_publ_author_name
'Braunstein, Pierre'
'Naud, Fr\'ed\'eric'
'Graiff, Claudia'
'Tiripicchio, Antonio'

_publ_section_title
;
 Unexpected and then rational synthesis of a new class of anionic
 phosphino--oxazoline ligands; structure and catalytic properties of a
 ruthenium complex
;
_journal_issue 11
_journal_name_full 'Chemical Communications'
_journal_page_first 897
_journal_paper_doi 10.1039/b002515l
_journal_year 2000
_chemical_formula_moiety 'C38 H42 N2 O4 P2 Ru'
_chemical_formula_sum 'C38 H42 N2 O4 P2 Ru'
_chemical_formula_weight 753.75
_chemical_name_systematic
; 
 ? 
;
_space_group_IT_number 14
_symmetry_cell_setting monoclinic
_symmetry_space_group_name_Hall '-P 2ybc'
_symmetry_space_group_name_H-M 'P 1 21/c 1'
_atom_sites_solution_hydrogens geom
_atom_sites_solution_primary direct
_atom_sites_solution_secondary difmap
_audit_creation_method SHELXL-97
_cell_angle_alpha 90.00
_cell_angle_beta 111.28(6)
_cell_angle_gamma 90.00
_cell_formula_units_Z 8
_cell_length_a 18.256(4)
_cell_length_b 20.590(5)
_cell_length_c 20.454(5)
_cell_measurement_reflns_used 24
_cell_measurement_temperature 293(2)
_cell_measurement_theta_max 18.65
_cell_measurement_theta_min 13.09
_cell_volume 7164(4)
_computing_structure_refinement 'SHELXL-97 (Sheldrick, 1997)'
_computing_structure_solution 'SHELXS-97 (Sheldrick, 1990)'
_diffrn_ambient_temperature 293(2)
_diffrn_measured_fraction_theta_full 0.973
_diffrn_measured_fraction_theta_max 0.973
_diffrn_measurement_device_type 'Philips PW 1100'
_diffrn_measurement_method '\q/2\q scans'
_diffrn_radiation_monochromator graphite
_diffrn_radiation_source 'fine-focus sealed tube'
_diffrn_radiation_type MoK\a
_diffrn_radiation_wavelength 0.71073
_diffrn_reflns_av_R_equivalents 0.0424
_diffrn_reflns_av_sigmaI/netI 0.1416
_diffrn_reflns_limit_h_max 23
_diffrn_reflns_limit_h_min -25
_diffrn_reflns_limit_k_max 28
_diffrn_reflns_limit_k_min 0
_diffrn_reflns_limit_l_max 28
_diffrn_reflns_limit_l_min 0
_diffrn_reflns_number 21385
_diffrn_reflns_theta_full 30.01
_diffrn_reflns_theta_max 30.01
_diffrn_reflns_theta_min 3.11
_diffrn_standards_interval_count 100
_diffrn_standards_number 1
_exptl_absorpt_coefficient_mu 0.569
_exptl_absorpt_correction_T_max 1.000
_exptl_absorpt_correction_T_min 0.7984
_exptl_absorpt_correction_type empirical
_exptl_crystal_colour orange
_exptl_crystal_density_diffrn 1.398
_exptl_crystal_density_meas ?
_exptl_crystal_density_method 'not measured'
_exptl_crystal_description prismatic
_exptl_crystal_F_000 3120
_exptl_crystal_size_max 0.27
_exptl_crystal_size_mid 0.22
_exptl_crystal_size_min 0.18
_refine_diff_density_max 1.068
_refine_diff_density_min -0.705
_refine_diff_density_rms 0.073
_refine_ls_extinction_method none
_refine_ls_goodness_of_fit_ref 0.772
_refine_ls_hydrogen_treatment mixed
_refine_ls_matrix_type full
_refine_ls_number_parameters 880
_refine_ls_number_reflns 20871
_refine_ls_number_restraints 0
_refine_ls_restrained_S_all 0.772
_refine_ls_R_factor_all 0.1381
_refine_ls_R_factor_gt 0.0369
_refine_ls_shift/su_max 0.871
_refine_ls_shift/su_mean 0.020
_refine_ls_structure_factor_coef Fsqd
_refine_ls_weighting_details 'w=1/[\s^2^(Fo^2^)+(0.0244P)^2^+0.0000P] where P=(Fo^2^+2Fc^2^)/3'
_refine_ls_weighting_scheme calc
_refine_ls_wR_factor_gt 0.0677
_refine_ls_wR_factor_ref 0.0876
_reflns_number_gt 8473
_reflns_number_total 20871
_reflns_threshold_expression >2sigma(I)
_cod_data_source_file b002515lsup1.cif
_cod_data_source_block brauahp
_cod_depositor_comments
;
The following automatic conversions were performed:

'_exptl_crystal_density_meas' value 'not measured' was changed to '?'
- the value is perceived as not measured.

Automatic conversion script
Id: cif_fix_values 3008 2015-01-20 13:52:24Z robertas 

The following automatic conversions were performed:

'_refine_ls_weighting_scheme' value 'calc
w=1/[\s^2^(Fo^2^)+(0.0244P)^2^+0.0000P] where P=(Fo^2^+2Fc^2^)/3' was
changed to 'calc'. New tag '_refine_ls_weighting_details' was
created. The value of the new tag was set to
'w=1/[\s^2^(Fo^2^)+(0.0244P)^2^+0.0000P] where P=(Fo^2^+2Fc^2^)/3'.

Automatic conversion script
Id: cif_fix_values 3143 2015-03-26 13:38:13Z robertas 
;
_cod_original_cell_volume 7164(3)
_cod_original_sg_symbol_H-M P21/c
_cod_database_code 7110955

loop_
_symmetry_equiv_pos_as_xyz
'x, y, z'
'-x, y+1/2, -z+1/2'
'-x, -y, -z'
'x, -y-1/2, z-1/2'

loop_
_atom_site_label
_atom_site_type_symbol
_atom_site_fract_x
_atom_site_fract_y
_atom_site_fract_z
_atom_site_U_iso_or_equiv
_atom_site_adp_type
_atom_site_occupancy
_atom_site_calc_flag
_atom_site_refinement_flags
Ru1A Ru 0.535486(16) 0.478354(11) 0.768065(14) 0.02713(7) Uani 1 d .
P1A P 0.46194(5) 0.42210(4) 0.67035(4) 0.0321(2) Uani 1 d .
P2A P 0.64663(5) 0.42476(4) 0.78423(4) 0.0291(2) Uani 1 d .
O1A O 0.40644(14) 0.32285(11) 0.80914(13) 0.0456(6) Uani 1 d .
O2A O 0.68503(14) 0.56980(12) 0.67459(13) 0.0543(7) Uani 1 d .
O3A O 0.56645(13) 0.54346(10) 0.86170(11) 0.0361(6) Uani 1 d .
O4A O 0.45140(13) 0.55149(10) 0.77759(11) 0.0372(6) Uani 1 d .
N1A N 0.48464(15) 0.41076(12) 0.81598(13) 0.0318(7) Uani 1 d .
N2A N 0.59165(15) 0.54549(12) 0.71941(13) 0.0322(7) Uani 1 d .
C1A C 0.50971(19) 0.38616(17) 0.61436(17) 0.0345(8) Uani 1 d .
C2A C 0.5401(2) 0.42635(18) 0.57574(17) 0.0445(9) Uani 1 d .
H2A H 0.5321 0.4710 0.5757 0.080(4) Uiso 1 calc R
C3A C 0.5822(2) 0.4009(2) 0.53736(19) 0.0593(11) Uani 1 d .
H3A H 0.6033 0.4283 0.5127 0.080(4) Uiso 1 calc R
C4A C 0.5925(3) 0.3351(2) 0.5359(2) 0.0788(15) Uani 1 d .
H4A H 0.6204 0.3177 0.5100 0.080(4) Uiso 1 calc R
C5A C 0.5615(3) 0.2949(2) 0.5727(2) 0.0781(15) Uani 1 d .
H5A H 0.5681 0.2502 0.5712 0.080(4) Uiso 1 calc R
C6A C 0.5205(2) 0.32005(18) 0.61229(19) 0.0539(11) Uani 1 d .
H6A H 0.5003 0.2923 0.6374 0.080(4) Uiso 1 calc R
C7A C 0.37958(19) 0.46485(16) 0.60268(17) 0.0353(8) Uani 1 d .
C8A C 0.3510(2) 0.44696(18) 0.53264(19) 0.0484(10) Uani 1 d .
H8A H 0.3756 0.4138 0.5175 0.063(4) Uiso 1 calc R
C9A C 0.2857(2) 0.4781(2) 0.4844(2) 0.0604(12) Uani 1 d .
H9A H 0.2676 0.4655 0.4375 0.063(4) Uiso 1 calc R
C10A C 0.2486(2) 0.5264(2) 0.5051(2) 0.0622(12) Uani 1 d .
H10A H 0.2050 0.5468 0.4727 0.063(4) Uiso 1 calc R
C11A C 0.2757(2) 0.5447(2) 0.5739(2) 0.0642(12) Uani 1 d .
H11A H 0.2507 0.5782 0.5883 0.063(4) Uiso 1 calc R
C12A C 0.3401(2) 0.51404(19) 0.6225(2) 0.0540(11) Uani 1 d .
H12A H 0.3571 0.5267 0.6693 0.063(4) Uiso 1 calc R
C13A C 0.4179(2) 0.36114(17) 0.70341(19) 0.0403(9) Uani 1 d .
C14A C 0.43666(19) 0.36696(16) 0.77433(18) 0.0356(8) Uani 1 d .
C15A C 0.4486(2) 0.33263(19) 0.8824(2) 0.0564(11) Uani 1 d .
H15A H 0.4877 0.2988 0.9010 0.074(6) Uiso 1 calc R
H15B H 0.4130 0.3320 0.9079 0.074(6) Uiso 1 calc R
C16A C 0.4882(2) 0.39904(17) 0.88919(18) 0.0371(9) Uani 1 d .
C17A C 0.4433(2) 0.44982(17) 0.91371(18) 0.0500(10) Uani 1 d .
H17A H 0.4686 0.4912 0.9172 0.080(4) Uiso 1 calc R
H17B H 0.4427 0.4377 0.9588 0.080(4) Uiso 1 calc R
H17C H 0.3903 0.4526 0.8806 0.080(4) Uiso 1 calc R
C18A C 0.5730(2) 0.3967(2) 0.94016(19) 0.0652(13) Uani 1 d .
H18A H 0.6013 0.3645 0.9249 0.080(4) Uiso 1 calc R
H18B H 0.5741 0.3857 0.9861 0.080(4) Uiso 1 calc R
H18C H 0.5971 0.4384 0.9416 0.080(4) Uiso 1 calc R
C19A C 0.66410(19) 0.33844(15) 0.77564(17) 0.0336(8) Uani 1 d .
C20A C 0.6156(2) 0.29294(17) 0.7895(2) 0.0506(10) Uani 1 d .
H20A H 0.5726 0.3066 0.7999 0.063(4) Uiso 1 calc R
C21A C 0.6309(2) 0.22772(19) 0.7879(2) 0.0666(13) Uani 1 d .
H21A H 0.5982 0.1977 0.7977 0.063(4) Uiso 1 calc R
C22A C 0.6934(3) 0.20643(19) 0.7723(2) 0.0631(12) Uani 1 d .
H22A H 0.7029 0.1622 0.7710 0.063(4) Uiso 1 calc R
C23A C 0.7417(2) 0.2502(2) 0.7584(2) 0.0587(11) Uani 1 d .
H23A H 0.7845 0.2358 0.7480 0.063(4) Uiso 1 calc R
C24A C 0.7273(2) 0.31628(17) 0.75967(19) 0.0479(10) Uani 1 d .
H24A H 0.7603 0.3459 0.7497 0.063(4) Uiso 1 calc R
C25A C 0.72106(17) 0.44361(15) 0.87116(16) 0.0301(7) Uani 1 d .
C26A C 0.75800(19) 0.39601(17) 0.92003(17) 0.0399(9) Uani 1 d .
H26A H 0.7478 0.3524 0.9085 0.060(4) Uiso 1 calc R
C27A C 0.8100(2) 0.41333(19) 0.98583(18) 0.0495(10) Uani 1 d .
H27A H 0.8331 0.3812 1.0188 0.060(4) Uiso 1 calc R
C28A C 0.8277(2) 0.4772(2) 1.00308(19) 0.0542(11) Uani 1 d .
H28A H 0.8634 0.4884 1.0472 0.060(4) Uiso 1 calc R
C29A C 0.7920(2) 0.52455(19) 0.95419(19) 0.0496(10) Uani 1 d .
H29A H 0.8041 0.5680 0.9653 0.060(4) Uiso 1 calc R
C30A C 0.73835(19) 0.50793(17) 0.88882(18) 0.0419(9) Uani 1 d .
H30A H 0.7138 0.5403 0.8566 0.060(4) Uiso 1 calc R
C31A C 0.6906(2) 0.46359(18) 0.7252(2) 0.0372(9) Uani 1 d .
C32A C 0.6525(2) 0.52760(16) 0.70701(17) 0.0367(8) Uani 1 d .
C33A C 0.6318(3) 0.62436(19) 0.6555(2) 0.0686(13) Uani 1 d .
H33A H 0.6028 0.6249 0.6053 0.108(8) Uiso 1 calc R
H33B H 0.6605 0.6648 0.6689 0.108(8) Uiso 1 calc R
C34A C 0.5757(2) 0.61543(16) 0.69538(19) 0.0421(9) Uani 1 d .
C35A C 0.5970(2) 0.65999(16) 0.7583(2) 0.0602(12) Uani 1 d .
H35A H 0.6513 0.6539 0.7872 0.094(4) Uiso 1 calc R
H35B H 0.5647 0.6501 0.7850 0.094(4) Uiso 1 calc R
H35C H 0.5886 0.7043 0.7428 0.094(4) Uiso 1 calc R
C36A C 0.4918(2) 0.62262(19) 0.6469(2) 0.0696(13) Uani 1 d .
H36A H 0.4815 0.5936 0.6078 0.094(4) Uiso 1 calc R
H36B H 0.4826 0.6665 0.6302 0.094(4) Uiso 1 calc R
H36C H 0.4576 0.6123 0.6717 0.094(4) Uiso 1 calc R
C37A C 0.4994(2) 0.56959(16) 0.83691(18) 0.0375(9) Uani 1 d .
C38A C 0.4756(2) 0.62234(17) 0.87588(18) 0.0536(11) Uani 1 d .
H38A H 0.5178 0.6305 0.9196 0.132(8) Uiso 1 calc R
H38B H 0.4297 0.6090 0.8848 0.132(8) Uiso 1 calc R
H38C H 0.4642 0.6613 0.8482 0.132(8) Uiso 1 calc R
H31A H 0.7462(18) 0.4674(14) 0.7447(16) 0.044(10) Uiso 1 d .
H31B H 0.6815(17) 0.4378(14) 0.6840(15) 0.037(9) Uiso 1 d .
H13A H 0.3802(18) 0.3266(15) 0.6766(16) 0.057(11) Uiso 1 d .
Ru1B Ru -0.037459(16) -0.276510(12) -0.770766(14) 0.03061(7) Uani 1 d .
P1B P 0.02290(6) -0.33493(5) -0.67160(5) 0.0378(2) Uani 1 d .
P2B P -0.15224(5) -0.32761(4) -0.79607(5) 0.0355(2) Uani 1 d .
O1B O 0.09161(14) -0.43673(11) -0.80052(13) 0.0500(7) Uani 1 d .
O2B O -0.19468(15) -0.18012(14) -0.69090(15) 0.0733(9) Uani 1 d .
O3B O -0.05668(15) -0.21129(11) -0.86245(12) 0.0465(6) Uani 1 d .
O4B O 0.05370(14) -0.20551(11) -0.77193(13) 0.0429(6) Uani 1 d .
N1B N 0.01870(15) -0.34596(12) -0.81239(13) 0.0308(6) Uani 1 d .
N2B N -0.09568(17) -0.20767(13) -0.72718(14) 0.0405(7) Uani 1 d .
C1B C -0.0327(2) -0.3638(2) -0.61962(19) 0.0478(10) Uani 1 d .
C2B C -0.0628(2) -0.3190(2) -0.5844(2) 0.0615(12) Uani 1 d .
H2B H -0.0509 -0.2751 -0.5853 0.080(4) Uiso 1 calc R
C3B C -0.1100(3) -0.3389(3) -0.5482(2) 0.0848(16) Uani 1 d .
H3B H -0.1289 -0.3085 -0.5246 0.080(4) Uiso 1 calc R
C4B C -0.1288(3) -0.4025(3) -0.5472(3) 0.112(2) Uani 1 d .
H4B H -0.1622 -0.4157 -0.5246 0.080(4) Uiso 1 calc R
C5B C -0.0981(3) -0.4469(3) -0.5796(3) 0.112(2) Uani 1 d .
H5B H -0.1091 -0.4908 -0.5771 0.080(4) Uiso 1 calc R
C6B C -0.0507(3) -0.4281(2) -0.6163(2) 0.0728(14) Uani 1 d .
H6B H -0.0312 -0.4592 -0.6387 0.080(4) Uiso 1 calc R
C7B C 0.1076(2) -0.29615(17) -0.60231(18) 0.0406(9) Uani 1 d .
C8B C 0.1277(2) -0.30673(19) -0.53132(19) 0.0548(11) Uani 1 d .
H8B H 0.0941 -0.3303 -0.5153 0.063(4) Uiso 1 calc R
C9B C 0.1973(3) -0.2825(2) -0.4839(2) 0.0680(13) Uani 1 d .
H9B H 0.2096 -0.2894 -0.4361 0.063(4) Uiso 1 calc R
C10B C 0.2475(2) -0.2492(2) -0.5058(3) 0.0699(14) Uani 1 d .
H10B H 0.2949 -0.2347 -0.4732 0.063(4) Uiso 1 calc R
C11B C 0.2292(2) -0.2366(2) -0.5755(3) 0.0797(15) Uani 1 d .
H11B H 0.2628 -0.2121 -0.5906 0.063(4) Uiso 1 calc R
C12B C 0.1589(2) -0.2612(2) -0.6236(2) 0.0666(13) Uani 1 d .
H12B H 0.1466 -0.2536 -0.6712 0.063(4) Uiso 1 calc R
C13B C 0.0645(2) -0.40025(17) -0.7010(2) 0.0466(10) Uani 1 d .
C14B C 0.05765(19) -0.39237(16) -0.76951(18) 0.0368(8) Uani 1 d .
C15B C 0.0594(2) -0.42437(18) -0.8742(2) 0.0565(11) Uani 1 d .
H15C H 0.0207 -0.4572 -0.8979 0.074(6) Uiso 1 calc R
H15D H 0.1005 -0.4248 -0.8937 0.074(6) Uiso 1 calc R
C16B C 0.0210(2) -0.35754(17) -0.88300(18) 0.0370(9) Uani 1 d .
C17B C 0.0692(2) -0.30690(18) -0.9044(2) 0.0589(12) Uani 1 d .
H17D H 0.0440 -0.2653 -0.9092 0.080(4) Uiso 1 calc R
H17E H 0.0729 -0.3192 -0.9484 0.080(4) Uiso 1 calc R
H17F H 0.1210 -0.3044 -0.8692 0.080(4) Uiso 1 calc R
C18B C -0.0610(2) -0.3586(2) -0.93863(18) 0.0611(12) Uani 1 d .
H18D H -0.0840 -0.3162 -0.9428 0.080(4) Uiso 1 calc R
H18E H -0.0929 -0.3893 -0.9255 0.080(4) Uiso 1 calc R
H18F H -0.0581 -0.3711 -0.9828 0.080(4) Uiso 1 calc R
C19B C -0.17232(19) -0.41321(16) -0.78644(17) 0.0376(8) Uani 1 d .
C20B C -0.1252(2) -0.46034(18) -0.79956(19) 0.0489(10) Uani 1 d .
H20B H -0.0815 -0.4481 -0.8098 0.063(4) Uiso 1 calc R
C21B C -0.1428(3) -0.5253(2) -0.7974(2) 0.0670(12) Uani 1 d .
H21B H -0.1107 -0.5563 -0.8065 0.063(4) Uiso 1 calc R
C22B C -0.2056(3) -0.5448(2) -0.7825(2) 0.0755(14) Uani 1 d .
H22B H -0.2167 -0.5888 -0.7816 0.063(4) Uiso 1 calc R
C23B C -0.2526(3) -0.4995(2) -0.7689(2) 0.0739(14) Uani 1 d .
H23B H -0.2958 -0.5128 -0.7584 0.063(4) Uiso 1 calc R
C24B C -0.2369(2) -0.4336(2) -0.7706(2) 0.0551(11) Uani 1 d .
H24B H -0.2693 -0.4031 -0.7611 0.063(4) Uiso 1 calc R
C25B C -0.22114(19) -0.31069(17) -0.88662(17) 0.0383(9) Uani 1 d .
C26B C -0.26057(19) -0.35896(18) -0.93280(19) 0.0456(9) Uani 1 d .
H26B H -0.2550 -0.4021 -0.9182 0.060(4) Uiso 1 calc R
C27B C -0.3086(2) -0.3434(2) -1.0011(2) 0.0598(11) Uani 1 d .
H27B H -0.3339 -0.3763 -1.0323 0.060(4) Uiso 1 calc R
C28B C -0.3190(2) -0.2804(2) -1.0227(2) 0.0767(15) Uani 1 d .
H28B H -0.3527 -0.2701 -1.0679 0.060(4) Uiso 1 calc R
C29B C -0.2795(3) -0.2321(2) -0.9773(2) 0.0791(15) Uani 1 d .
H29B H -0.2852 -0.1891 -0.9924 0.060(4) Uiso 1 calc R
C30B C -0.2312(2) -0.2471(2) -0.9090(2) 0.0609(12) Uani 1 d .
H30B H -0.2055 -0.2140 -0.8782 0.060(4) Uiso 1 calc R
C31B C -0.2016(2) -0.2861(2) -0.7431(2) 0.0530(12) Uani 1 d .
C32B C -0.1605(2) -0.22333(19) -0.72048(19) 0.0502(10) Uani 1 d .
C33B C -0.1394(3) -0.1271(2) -0.6680(3) 0.0873(16) Uani 1 d .
H33C H -0.1161 -0.1259 -0.6172 0.108(8) Uiso 1 calc R
H33D H -0.1655 -0.0859 -0.6845 0.108(8) Uiso 1 calc R
C34B C -0.0762(2) -0.13985(19) -0.6997(2) 0.0565(11) Uani 1 d .
C35B C -0.0859(3) -0.09316(19) -0.7590(2) 0.0903(17) Uani 1 d .
H35D H -0.1384 -0.0962 -0.7929 0.094(4) Uiso 1 calc R
H35E H -0.0491 -0.1038 -0.7810 0.094(4) Uiso 1 calc R
H35F H -0.0763 -0.0497 -0.7410 0.094(4) Uiso 1 calc R
C36B C 0.0051(2) -0.13710(19) -0.6433(2) 0.0696(14) Uani 1 d .
H36D H 0.0081 -0.1674 -0.6067 0.094(4) Uiso 1 calc R
H36E H 0.0150 -0.0940 -0.6241 0.094(4) Uiso 1 calc R
H36F H 0.0436 -0.1482 -0.6632 0.094(4) Uiso 1 calc R
C37B C 0.0110(3) -0.18672(17) -0.8326(2) 0.0475(10) Uani 1 d .
C38B C 0.0414(3) -0.13434(19) -0.8692(2) 0.0770(15) Uani 1 d .
H38D H 0.0933 -0.1215 -0.8394 0.132(8) Uiso 1 calc R
H38E H 0.0070 -0.0974 -0.8789 0.132(8) Uiso 1 calc R
H38F H 0.0429 -0.1512 -0.9124 0.132(8) Uiso 1 calc R
H31C H -0.255(2) -0.2813(18) -0.769(2) 0.068(15) Uiso 1 d .
H31D H -0.196(2) -0.3109(17) -0.7013(19) 0.064(14) Uiso 1 d .
H13B H 0.0936(17) -0.4349(14) -0.6702(15) 0.043(10) Uiso 1 d .

loop_
_atom_site_aniso_label
_atom_site_aniso_U_11
_atom_site_aniso_U_22
_atom_site_aniso_U_33
_atom_site_aniso_U_23
_atom_site_aniso_U_13
_atom_site_aniso_U_12
Ru1A 0.02746(15) 0.02806(14) 0.02693(14) -0.00238(12) 0.01115(12) -0.00154(13)
P1A 0.0344(5) 0.0334(5) 0.0297(5) -0.0043(4) 0.0129(4) -0.0057(4)
P2A 0.0284(5) 0.0301(5) 0.0297(5) -0.0035(4) 0.0115(4) -0.0021(4)
O1A 0.0512(16) 0.0430(15) 0.0516(16) 0.0006(13) 0.0295(14) -0.0130(12)
O2A 0.0607(18) 0.0481(16) 0.0685(18) 0.0124(14) 0.0407(15) -0.0057(14)
O3A 0.0356(14) 0.0361(13) 0.0323(13) -0.0043(11) 0.0073(11) -0.0009(11)
O4A 0.0354(14) 0.0419(14) 0.0349(14) -0.0060(11) 0.0137(11) 0.0043(11)
N1A 0.0404(17) 0.0322(16) 0.0301(16) -0.0050(13) 0.0217(14) -0.0082(14)
N2A 0.0358(17) 0.0297(15) 0.0317(16) 0.0035(12) 0.0131(13) 0.0000(13)
C1A 0.034(2) 0.039(2) 0.0298(19) -0.0065(16) 0.0107(16) 0.0001(16)
C2A 0.049(2) 0.049(2) 0.039(2) -0.0087(18) 0.0196(19) -0.0054(19)
C3A 0.055(3) 0.088(3) 0.042(2) 0.001(2) 0.026(2) -0.001(2)
C4A 0.096(4) 0.099(4) 0.059(3) 0.011(3) 0.049(3) 0.046(3)
C5A 0.130(4) 0.059(3) 0.063(3) 0.011(2) 0.056(3) 0.042(3)
C6A 0.083(3) 0.044(2) 0.042(2) 0.0006(19) 0.032(2) 0.007(2)
C7A 0.0324(19) 0.041(2) 0.0313(19) 0.0000(16) 0.0098(16) -0.0056(16)
C8A 0.047(2) 0.055(2) 0.042(2) -0.0040(19) 0.0138(19) -0.0028(19)
C9A 0.050(3) 0.084(3) 0.036(2) 0.003(2) 0.004(2) -0.007(2)
C10A 0.039(2) 0.078(3) 0.058(3) 0.011(3) 0.005(2) 0.006(2)
C11A 0.044(3) 0.069(3) 0.073(3) -0.008(3) 0.013(2) 0.018(2)
C12A 0.038(2) 0.070(3) 0.046(2) -0.014(2) 0.0065(19) 0.008(2)
C13A 0.040(2) 0.042(2) 0.040(2) -0.0039(18) 0.0164(18) -0.0160(18)
C14A 0.034(2) 0.035(2) 0.045(2) 0.0062(17) 0.0232(18) 0.0034(16)
C15A 0.076(3) 0.054(3) 0.051(3) 0.006(2) 0.038(2) -0.004(2)
C16A 0.037(2) 0.044(2) 0.034(2) 0.0038(17) 0.0188(17) 0.0019(17)
C17A 0.058(3) 0.059(3) 0.043(2) 0.000(2) 0.031(2) 0.003(2)
C18A 0.046(3) 0.102(4) 0.049(3) 0.027(2) 0.018(2) 0.010(2)
C19A 0.034(2) 0.0305(19) 0.0356(19) -0.0062(15) 0.0124(16) -0.0016(15)
C20A 0.044(2) 0.037(2) 0.079(3) -0.001(2) 0.032(2) -0.0014(18)
C21A 0.065(3) 0.038(2) 0.105(4) 0.004(2) 0.041(3) -0.006(2)
C22A 0.071(3) 0.038(2) 0.079(3) -0.010(2) 0.026(3) 0.009(2)
C23A 0.058(3) 0.053(3) 0.075(3) -0.009(2) 0.034(2) 0.013(2)
C24A 0.048(2) 0.042(2) 0.063(3) -0.006(2) 0.031(2) -0.0003(19)
C25A 0.0258(18) 0.0334(19) 0.0302(18) -0.0011(15) 0.0092(14) -0.0030(14)
C26A 0.038(2) 0.039(2) 0.038(2) -0.0045(17) 0.0083(17) -0.0040(17)
C27A 0.049(2) 0.056(3) 0.037(2) 0.0045(19) 0.0076(19) 0.004(2)
C28A 0.048(2) 0.069(3) 0.035(2) -0.009(2) 0.0021(19) -0.008(2)
C29A 0.044(2) 0.049(2) 0.049(2) -0.013(2) 0.0087(19) -0.008(2)
C30A 0.038(2) 0.041(2) 0.041(2) -0.0049(17) 0.0070(18) -0.0019(17)
C31A 0.030(2) 0.047(2) 0.037(2) -0.0009(18) 0.0156(18) -0.0001(18)
C32A 0.044(2) 0.036(2) 0.0332(19) 0.0015(16) 0.0170(17) -0.0063(18)
C33A 0.090(4) 0.048(3) 0.087(3) 0.026(2) 0.055(3) 0.010(2)
C34A 0.049(2) 0.032(2) 0.047(2) 0.0119(17) 0.019(2) 0.0004(17)
C35A 0.087(3) 0.031(2) 0.068(3) -0.003(2) 0.034(3) -0.010(2)
C36A 0.078(3) 0.055(3) 0.065(3) 0.020(2) 0.014(3) 0.013(2)
C37A 0.052(2) 0.034(2) 0.031(2) -0.0024(16) 0.0221(19) 0.0022(18)
C38A 0.073(3) 0.046(2) 0.042(2) -0.0091(19) 0.020(2) 0.014(2)
Ru1B 0.02860(15) 0.02998(15) 0.03188(15) -0.00399(13) 0.00936(12) 0.00065(13)
P1B 0.0410(6) 0.0406(6) 0.0318(5) -0.0006(4) 0.0131(4) 0.0016(5)
P2B 0.0288(5) 0.0399(5) 0.0373(5) -0.0068(4) 0.0116(4) -0.0001(4)
O1B 0.0609(18) 0.0399(15) 0.0550(17) -0.0012(13) 0.0278(15) 0.0166(13)
O2B 0.0507(18) 0.080(2) 0.091(2) -0.0458(18) 0.0282(17) 0.0078(16)
O3B 0.0514(17) 0.0408(15) 0.0404(15) 0.0032(12) 0.0086(13) -0.0026(13)
O4B 0.0425(16) 0.0423(15) 0.0422(15) -0.0031(12) 0.0134(13) -0.0118(12)
N1B 0.0299(16) 0.0310(15) 0.0344(16) -0.0008(13) 0.0150(13) 0.0050(13)
N2B 0.0364(18) 0.0384(18) 0.0438(18) -0.0134(14) 0.0111(15) 0.0063(14)
C1B 0.056(3) 0.055(3) 0.035(2) 0.0033(19) 0.019(2) -0.005(2)
C2B 0.062(3) 0.080(3) 0.049(3) 0.001(2) 0.029(2) -0.009(2)
C3B 0.079(4) 0.128(5) 0.066(3) -0.016(3) 0.049(3) -0.021(3)
C4B 0.117(5) 0.153(6) 0.092(4) -0.017(4) 0.069(4) -0.064(5)
C5B 0.158(6) 0.106(5) 0.096(4) -0.013(4) 0.074(4) -0.069(4)
C6B 0.097(4) 0.070(3) 0.058(3) -0.005(2) 0.037(3) -0.023(3)
C7B 0.033(2) 0.045(2) 0.039(2) -0.0021(18) 0.0082(17) 0.0065(17)
C8B 0.057(3) 0.066(3) 0.037(2) -0.004(2) 0.012(2) 0.000(2)
C9B 0.060(3) 0.085(4) 0.044(3) -0.019(2) 0.001(2) 0.009(3)
C10B 0.038(3) 0.084(3) 0.071(3) -0.031(3) 0.000(2) 0.008(2)
C11B 0.039(3) 0.102(4) 0.088(4) 0.003(3) 0.010(3) -0.014(3)
C12B 0.038(2) 0.107(4) 0.049(3) 0.010(3) 0.009(2) -0.001(2)
C13B 0.056(3) 0.039(2) 0.043(2) 0.0070(18) 0.015(2) 0.0143(19)
C14B 0.037(2) 0.0310(19) 0.045(2) -0.0042(17) 0.0184(18) 0.0028(16)
C15B 0.074(3) 0.050(3) 0.058(3) -0.002(2) 0.038(2) 0.008(2)
C16B 0.038(2) 0.040(2) 0.038(2) -0.0077(17) 0.0194(18) -0.0029(17)
C17B 0.075(3) 0.055(3) 0.065(3) -0.003(2) 0.048(3) -0.009(2)
C18B 0.055(3) 0.086(3) 0.040(2) -0.020(2) 0.015(2) -0.008(2)
C19B 0.032(2) 0.042(2) 0.038(2) -0.0006(17) 0.0108(16) -0.0081(17)
C20B 0.048(2) 0.047(2) 0.059(3) -0.002(2) 0.028(2) -0.0072(19)
C21B 0.074(3) 0.041(3) 0.092(4) 0.005(2) 0.037(3) 0.002(2)
C22B 0.079(4) 0.053(3) 0.100(4) 0.019(3) 0.039(3) -0.014(3)
C23B 0.057(3) 0.080(4) 0.091(4) 0.016(3) 0.034(3) -0.026(3)
C24B 0.038(2) 0.064(3) 0.066(3) 0.002(2) 0.022(2) -0.002(2)
C25B 0.0265(19) 0.043(2) 0.042(2) -0.0023(18) 0.0085(16) 0.0034(16)
C26B 0.035(2) 0.052(2) 0.047(2) -0.0065(19) 0.0114(18) -0.0032(18)
C27B 0.048(3) 0.070(3) 0.051(3) -0.010(2) 0.005(2) 0.003(2)
C28B 0.058(3) 0.085(4) 0.058(3) 0.008(3) -0.014(2) 0.012(3)
C29B 0.071(3) 0.054(3) 0.086(4) 0.020(3) -0.004(3) 0.022(2)
C30B 0.048(3) 0.049(3) 0.068(3) -0.005(2) 0.001(2) 0.008(2)
C31B 0.032(2) 0.073(3) 0.055(3) -0.018(2) 0.017(2) -0.003(2)
C32B 0.037(2) 0.059(3) 0.049(2) -0.022(2) 0.0095(19) 0.009(2)
C33B 0.070(3) 0.085(4) 0.107(4) -0.054(3) 0.033(3) 0.003(3)
C34B 0.052(3) 0.047(3) 0.064(3) -0.024(2) 0.013(2) 0.008(2)
C35B 0.127(5) 0.041(3) 0.088(4) -0.013(3) 0.020(3) 0.021(3)
C36B 0.053(3) 0.063(3) 0.082(3) -0.033(3) 0.011(3) -0.007(2)
C37B 0.067(3) 0.030(2) 0.046(2) -0.0049(19) 0.022(2) -0.006(2)
C38B 0.115(4) 0.049(3) 0.065(3) 0.003(2) 0.030(3) -0.027(3)

loop_
_atom_type_symbol
_atom_type_description
_atom_type_scat_dispersion_real
_atom_type_scat_dispersion_imag
_atom_type_scat_source
Ru Ru -1.2594 0.8363 'International Tables Vol C Tables 4.2.6.8 and 6.1.1.4'
P P 0.1023 0.0942 'International Tables Vol C Tables 4.2.6.8 and 6.1.1.4'
O O 0.0106 0.0060 'International Tables Vol C Tables 4.2.6.8 and 6.1.1.4'
N N 0.0061 0.0033 'International Tables Vol C Tables 4.2.6.8 and 6.1.1.4'
C C 0.0033 0.0016 'International Tables Vol C Tables 4.2.6.8 and 6.1.1.4'
H H 0.0000 0.0000 'International Tables Vol C Tables 4.2.6.8 and 6.1.1.4'

loop_
_geom_angle_atom_site_label_1
_geom_angle_atom_site_label_2
_geom_angle_atom_site_label_3
_geom_angle
N1A Ru1A N2A 177.81(10)
N1A Ru1A O4A 88.37(9)
N2A Ru1A O4A 93.75(9)
N1A Ru1A P2A 97.79(8)
N2A Ru1A P2A 80.02(8)
O4A Ru1A P2A 161.78(6)
N1A Ru1A O3A 90.84(9)
N2A Ru1A O3A 89.78(9)
O4A Ru1A O3A 58.90(9)
P2A Ru1A O3A 103.68(8)
N1A Ru1A P1A 81.55(8)
N2A Ru1A P1A 98.51(7)
O4A Ru1A P1A 102.52(7)
P2A Ru1A P1A 95.36(6)
O3A Ru1A P1A 160.31(6)
N1A Ru1A C37A 89.08(10)
N2A Ru1A C37A 92.49(10)
O4A Ru1A C37A 29.51(9)
P2A Ru1A C37A 132.94(10)
O3A Ru1A C37A 29.40(9)
P1A Ru1A C37A 131.67(9)
C13A P1A C1A 109.96(17)
C13A P1A C7A 105.48(16)
C1A P1A C7A 99.58(15)
C13A P1A Ru1A 103.43(13)
C1A P1A Ru1A 119.47(11)
C7A P1A Ru1A 118.24(12)
C19A P2A C25A 101.79(15)
C19A P2A C31A 102.99(16)
C25A P2A C31A 101.24(16)
C19A P2A Ru1A 130.54(11)
C25A P2A Ru1A 110.58(11)
C31A P2A Ru1A 106.03(12)
C14A O1A C15A 106.4(3)
C32A O2A C33A 105.1(3)
C37A O3A Ru1A 90.3(2)
C37A O4A Ru1A 91.4(2)
C14A N1A C16A 108.1(3)
C14A N1A Ru1A 116.8(2)
C16A N1A Ru1A 135.1(2)
C32A N2A C34A 106.7(3)
C32A N2A Ru1A 119.8(2)
C34A N2A Ru1A 133.5(2)
C6A C1A C2A 118.6(3)
C6A C1A P1A 121.7(3)
C2A C1A P1A 119.6(3)
C3A C2A C1A 120.9(4)
C4A C3A C2A 119.7(4)
C5A C4A C3A 119.9(4)
C4A C5A C6A 120.8(4)
C1A C6A C5A 120.0(4)
C8A C7A C12A 117.2(3)
C8A C7A P1A 123.0(3)
C12A C7A P1A 119.7(3)
C7A C8A C9A 120.9(4)
C10A C9A C8A 120.7(4)
C9A C10A C11A 119.3(4)
C10A C11A C12A 120.6(4)
C11A C12A C7A 121.2(4)
C14A C13A P1A 111.9(3)
N1A C14A O1A 114.1(3)
N1A C14A C13A 126.3(3)
O1A C14A C13A 119.6(3)
O1A C15A C16A 106.2(3)
N1A C16A C17A 112.7(3)
N1A C16A C18A 110.8(3)
C17A C16A C18A 109.4(3)
N1A C16A C15A 101.9(3)
C17A C16A C15A 110.6(3)
C18A C16A C15A 111.3(3)
C20A C19A C24A 118.2(3)
C20A C19A P2A 119.4(3)
C24A C19A P2A 122.2(3)
C21A C20A C19A 120.4(4)
C22A C21A C20A 120.9(4)
C23A C22A C21A 119.8(4)
C22A C23A C24A 120.2(4)
C19A C24A C23A 120.5(4)
C26A C25A C30A 119.0(3)
C26A C25A P2A 122.7(2)
C30A C25A P2A 118.2(2)
C27A C26A C25A 120.1(3)
C28A C27A C26A 120.9(3)
C27A C28A C29A 119.1(3)
C30A C29A C28A 120.5(4)
C29A C30A C25A 120.3(3)
C32A C31A P2A 105.9(2)
N2A C32A O2A 118.6(3)
N2A C32A C31A 124.8(3)
O2A C32A C31A 116.6(3)
O2A C33A C34A 106.1(3)
C35A C34A C36A 112.9(3)
C35A C34A N2A 109.9(3)
C36A C34A N2A 109.7(3)
C35A C34A C33A 111.4(3)
C36A C34A C33A 110.9(3)
N2A C34A C33A 101.5(3)
O3A C37A O4A 119.4(3)
O3A C37A C38A 121.3(3)
O4A C37A C38A 119.2(3)
O3A C37A Ru1A 60.33(17)
O4A C37A Ru1A 59.12(17)
C38A C37A Ru1A 178.2(3)
N1B Ru1B N2B 178.59(11)
N1B Ru1B O4B 88.05(9)
N2B Ru1B O4B 93.19(10)
N1B Ru1B O3B 91.14(10)
N2B Ru1B O3B 90.06(10)
O4B Ru1B O3B 58.95(10)
N1B Ru1B P2B 98.03(8)
N2B Ru1B P2B 80.97(8)
O4B Ru1B P2B 162.15(7)
O3B Ru1B P2B 103.95(9)
N1B Ru1B P1B 81.50(8)
N2B Ru1B P1B 97.56(8)
O4B Ru1B P1B 103.63(8)
O3B Ru1B P1B 161.52(7)
P2B Ru1B P1B 93.89(6)
N1B Ru1B C37B 89.13(11)
N2B Ru1B C37B 92.28(12)
O4B Ru1B C37B 29.42(10)
O3B Ru1B C37B 29.54(10)
P2B Ru1B C37B 133.36(10)
P1B Ru1B C37B 132.73(10)
C13B P1B C1B 110.68(19)
C13B P1B C7B 104.31(17)
C1B P1B C7B 100.45(17)
C13B P1B Ru1B 103.32(13)
C1B P1B Ru1B 120.23(13)
C7B P1B Ru1B 116.99(13)
C19B P2B C25B 101.48(15)
C19B P2B C31B 102.92(19)
C25B P2B C31B 101.54(19)
C19B P2B Ru1B 129.70(12)
C25B P2B Ru1B 112.49(12)
C31B P2B Ru1B 105.17(14)
C14B O1B C15B 106.6(3)
C32B O2B C33B 105.2(3)
C37B O3B Ru1B 90.4(2)
C37B O4B Ru1B 90.8(2)
C14B N1B C16B 109.5(3)
C14B N1B Ru1B 116.5(2)
C16B N1B Ru1B 133.9(2)
C32B N2B C34B 107.3(3)
C32B N2B Ru1B 119.6(2)
C34B N2B Ru1B 133.1(2)
C6B C1B C2B 117.7(4)
C6B C1B P1B 122.6(3)
C2B C1B P1B 119.5(3)
C3B C2B C1B 121.1(4)
C4B C3B C2B 120.2(5)
C5B C4B C3B 119.3(5)
C4B C5B C6B 121.4(5)
C1B C6B C5B 120.2(5)
C12B C7B C8B 117.8(4)
C12B C7B P1B 117.3(3)
C8B C7B P1B 124.4(3)
C7B C8B C9B 120.5(4)
C10B C9B C8B 120.9(4)
C9B C10B C11B 120.5(4)
C10B C11B C12B 118.7(4)
C7B C12B C11B 121.6(4)
C14B C13B P1B 111.7(3)
N1B C14B O1B 113.4(3)
N1B C14B C13B 126.4(3)
O1B C14B C13B 120.1(3)
O1B C15B C16B 106.4(3)
N1B C16B C17B 113.2(3)
N1B C16B C18B 111.4(3)
C17B C16B C18B 108.0(3)
N1B C16B C15B 101.8(3)
C17B C16B C15B 111.2(3)
C18B C16B C15B 111.2(3)
C20B C19B C24B 118.1(3)
C20B C19B P2B 119.5(3)
C24B C19B P2B 122.4(3)
C21B C20B C19B 120.3(4)
C22B C21B C20B 121.5(4)
C23B C22B C21B 119.4(4)
C22B C23B C24B 120.8(4)
C19B C24B C23B 119.9(4)
C26B C25B C30B 118.9(3)
C26B C25B P2B 123.0(3)
C30B C25B P2B 118.1(3)
C25B C26B C27B 120.2(4)
C28B C27B C26B 120.6(4)
C27B C28B C29B 119.6(4)
C28B C29B C30B 120.3(4)
C25B C30B C29B 120.3(4)
C32B C31B P2B 106.7(3)
N2B C32B O2B 118.5(3)
N2B C32B C31B 124.7(3)
O2B C32B C31B 116.8(3)
O2B C33B C34B 106.0(3)
C35B C34B N2B 110.5(3)
C35B C34B C36B 112.7(4)
N2B C34B C36B 110.8(3)
C35B C34B C33B 110.1(4)
N2B C34B C33B 101.8(3)
C36B C34B C33B 110.5(4)
O3B C37B O4B 119.9(3)
O3B C37B C38B 120.6(4)
O4B C37B C38B 119.5(4)
O3B C37B Ru1B 60.09(19)
O4B C37B Ru1B 59.79(19)
C38B C37B Ru1B 178.6(3)

loop_
_geom_bond_atom_site_label_1
_geom_bond_atom_site_label_2
_geom_bond_distance
Ru1A N1A 2.102(3)
Ru1A N2A 2.166(3)
Ru1A O4A 2.209(2)
Ru1A P2A 2.2265(10)
Ru1A O3A 2.236(2)
Ru1A P1A 2.2785(15)
Ru1A C37A 2.573(3)
P1A C13A 1.753(3)
P1A C1A 1.829(3)
P1A C7A 1.855(3)
P2A C19A 1.825(3)
P2A C25A 1.845(3)
P2A C31A 1.857(4)
O1A C14A 1.386(4)
O1A C15A 1.429(4)
O2A C32A 1.353(4)
O2A C33A 1.443(4)
O3A C37A 1.263(4)
O4A C37A 1.268(4)
N1A C14A 1.328(4)
N1A C16A 1.495(4)
N2A C32A 1.281(4)
N2A C34A 1.515(4)
C1A C6A 1.378(5)
C1A C2A 1.391(5)
C2A C3A 1.385(5)
C3A C4A 1.370(5)
C4A C5A 1.371(6)
C5A C6A 1.386(5)
C7A C8A 1.385(4)
C7A C12A 1.386(4)
C8A C9A 1.397(5)
C9A C10A 1.356(5)
C10A C11A 1.365(5)
C11A C12A 1.387(5)
C13A C14A 1.370(5)
C15A C16A 1.529(5)
C16A C17A 1.521(4)
C16A C18A 1.522(5)
C19A C20A 1.387(4)
C19A C24A 1.385(4)
C20A C21A 1.374(5)
C21A C22A 1.364(5)
C22A C23A 1.361(5)
C23A C24A 1.388(5)
C25A C26A 1.387(4)
C25A C30A 1.379(4)
C26A C27A 1.383(4)
C27A C28A 1.369(5)
C28A C29A 1.380(5)
C29A C30A 1.383(4)
C31A C32A 1.474(5)
C33A C34A 1.534(5)
C34A C35A 1.512(5)
C34A C36A 1.500(5)
C37A C38A 1.501(4)
Ru1B N1B 2.111(3)
Ru1B N2B 2.150(3)
Ru1B O4B 2.222(2)
Ru1B O3B 2.228(2)
Ru1B P2B 2.2312(11)
Ru1B P1B 2.2700(14)
Ru1B C37B 2.571(4)
P1B C13B 1.754(4)
P1B C1B 1.816(4)
P1B C7B 1.857(4)
P2B C19B 1.826(3)
P2B C25B 1.855(4)
P2B C31B 1.851(4)
O1B C14B 1.381(4)
O1B C15B 1.427(4)
O2B C32B 1.349(4)
O2B C33B 1.445(5)
O3B C37B 1.267(4)
O4B C37B 1.263(4)
N1B C14B 1.317(4)
N1B C16B 1.479(4)
N2B C32B 1.281(4)
N2B C34B 1.499(4)
C1B C6B 1.373(5)
C1B C2B 1.399(5)
C2B C3B 1.387(5)
C3B C4B 1.356(6)
C4B C5B 1.363(7)
C5B C6B 1.391(6)
C7B C12B 1.372(5)
C7B C8B 1.380(5)
C8B C9B 1.382(5)
C9B C10B 1.345(6)
C10B C11B 1.366(6)
C11B C12B 1.398(5)
C13B C14B 1.371(5)
C15B C16B 1.525(5)
C16B C17B 1.528(4)
C16B C18B 1.517(4)
C19B C20B 1.386(4)
C19B C24B 1.396(4)
C20B C21B 1.379(5)
C21B C22B 1.351(5)
C22B C23B 1.363(6)
C23B C24B 1.390(5)
C25B C26B 1.380(4)
C25B C30B 1.378(5)
C26B C27B 1.391(5)
C27B C28B 1.361(5)
C28B C29B 1.372(5)
C29B C30B 1.390(5)
C31B C32B 1.481(5)
C33B C34B 1.539(5)
C34B C35B 1.508(5)
C34B C36B 1.514(5)
C37B C38B 1.529(5)
